data_4033425
loop_
_publ_author_name
'Gramage-Doria, Rafael'
'Achelle, Sylvain'
'Bruneau, Christian'
'Robin-le Guen, Fran\,coise'
'Dorcet, Vincent'
'Roisnel, Thierry'

_publ_section_title
;
 Ruthenium(II)-Catalyzed C-H (Hetero)Arylation of Alkenylic 1,n-Diazines
 (n = 2, 3, and 4): Scope, Mechanism, and Application in Tandem
 Hydrogenations.
;
_journal_issue 3
_journal_name_full 'The Journal of organic chemistry'
_journal_page_first 1462
_journal_page_last 1477
_journal_paper_doi 10.1021/acs.joc.7b03024
_journal_volume 83
_journal_year 2018
_chemical_absolute_configuration ad
_chemical_compound_source 'synthesis as described'
_chemical_formula_moiety 'C20 H18 N2 S2'
_chemical_formula_sum 'C20 H18 N2 S2'
_chemical_formula_weight 350.48
_space_group_crystal_system monoclinic
_space_group_IT_number 9
_space_group_name_Hall 'C -2yc'
_space_group_name_H-M_alt 'C 1 c 1'
_symmetry_space_group_name_Hall 'C -2yc'
_symmetry_space_group_name_H-M 'C 1 c 1'
_atom_sites_solution_hydrogens geom
_cell_angle_alpha 90
_cell_angle_beta 98.667(2)
_cell_angle_gamma 90
_cell_formula_units_Z 8
_cell_length_a 42.452(3)
_cell_length_b 8.5066(5)
_cell_length_c 9.6005(7)
_cell_measurement_reflns_used 6862
_cell_measurement_temperature 150
_cell_measurement_theta_max 27.53
_cell_measurement_theta_min 2.80
_cell_measurement_wavelength 0.71073
_cell_volume 3427.4(4)
_computing_cell_refinement 'APEX3 (Bruker, 2015); SAINT (Bruker, 2014)'
_computing_data_collection 'SAINT (Bruker, 2014)'
_computing_data_reduction 'SAINT (Bruker, 2014)'
_computing_molecular_graphics 'SXGRAPH (Farrugia, 1999), Mercury (CSD, 2014)'
_computing_publication_material 'CRYSCALC (T. Roisnel, local program, 2016)'
_computing_structure_refinement 'SHELXL-2014/7 (Sheldrick, 2014)'
_computing_structure_solution 'SHELXT (Sheldrick, 2015)'
_diffrn_ambient_temperature 150
_diffrn_detector '(CMOS) PHOTON 100'
_diffrn_measured_fraction_theta_full 0.995
_diffrn_measured_fraction_theta_max 0.985
_diffrn_measurement_device_type 'D8 VENTURE Bruker AXS'
_diffrn_measurement_method 'rotation images'
_diffrn_radiation_monochromator 'multilayer monochromator'
_diffrn_radiation_probe x-ray
_diffrn_radiation_source 'Incoatec microfocus sealed tube'
_diffrn_radiation_type MoK\a
_diffrn_radiation_wavelength 0.71073
_diffrn_reflns_av_unetI/netI 0.0555
_diffrn_reflns_limit_h_max 54
_diffrn_reflns_limit_h_min -54
_diffrn_reflns_limit_k_max 11
_diffrn_reflns_limit_k_min 0
_diffrn_reflns_limit_l_max 12
_diffrn_reflns_limit_l_min 0
_diffrn_reflns_number 3939
_diffrn_reflns_theta_full 25.242
_diffrn_reflns_theta_max 27.555
_diffrn_reflns_theta_min 2.443
_exptl_absorpt_coefficient_mu 0.314
_exptl_absorpt_correction_T_max 0.978
_exptl_absorpt_correction_T_min 0.810
_exptl_absorpt_correction_type multi-scan
_exptl_absorpt_process_details
;
  [Sheldrick, G.M. (2014). SADABS Bruker AXS Inc., Madison, Wisconsin, USA]
;
_exptl_crystal_colour colourless
_exptl_crystal_density_diffrn 1.358
_exptl_crystal_description plate
_exptl_crystal_F_000 1472
_exptl_crystal_size_max 0.560
_exptl_crystal_size_mid 0.180
_exptl_crystal_size_min 0.070
_refine_diff_density_max 0.300
_refine_diff_density_min -0.291
_refine_diff_density_rms 0.068
_refine_ls_abs_structure_details
;
No quotients, so Flack parameter determined by classical intensity fit
;
_refine_ls_abs_structure_Flack 0.14(9)
_refine_ls_extinction_method none
_refine_ls_goodness_of_fit_ref 0.968
_refine_ls_hydrogen_treatment constr
_refine_ls_matrix_type full
_refine_ls_number_parameters 438
_refine_ls_number_reflns 3939
_refine_ls_number_restraints 2
_refine_ls_restrained_S_all 0.968
_refine_ls_R_factor_all 0.0562
_refine_ls_R_factor_gt 0.0471
_refine_ls_shift/su_max 0.003
_refine_ls_shift/su_mean 0.000
_refine_ls_structure_factor_coef Fsqd
_refine_ls_weighting_details 'w=1/[\s^2^(Fo^2^)+(0.0680P)^2^+5.0675P] where P=(Fo^2^+2Fc^2^)/3'
_refine_ls_weighting_scheme calc
_refine_ls_wR_factor_gt 0.1106
_refine_ls_wR_factor_ref 0.1167
_reflns_number_gt 3598
_reflns_number_total 3939
_reflns_threshold_expression >2sigma(I)
_cod_data_source_file jo7b03024_si_002.cif
_cod_data_source_block RG_A242
_cod_depositor_comments
;
The following automatic conversions were performed:

'_space_group_crystal_system' value 'Monoclinic' changed to
'monoclinic' according to
/home/data/users/saulius/crontab/automatic-downloads/rss-feeds/ACS/lib/dictionaries/cif_core.dic
dictionary named 'cif_core.dic' version 2.4.2 from 2011-04-26.

Automatic conversion script
Id: cif_fix_values 4973 2017-02-22 13:04:09Z antanas 

 Adding full bibliography for 4033418--4033425.cif.

2020-04-04
Z value and formula fixed to values more according to usual
chemical conventions.                 miguel
;
_cod_original_formula_sum 'C40 H36 N4 S4'
_cod_original_formula_weight 700.97
_cod_original_formula_moiety '2(C20 H18 N2 S2)'
_cod_original_formula_units_Z 4
_cod_database_code 4033425

loop_
_space_group_symop_operation_xyz
'x, y, z'
'x, -y, z+1/2'
'x+1/2, y+1/2, z'
'x+1/2, -y+1/2, z+1/2'

loop_
_atom_site_label
_atom_site_type_symbol
_atom_site_fract_x
_atom_site_fract_y
_atom_site_fract_z
_atom_site_U_iso_or_equiv
_atom_site_adp_type
_atom_site_occupancy
_atom_site_site_symmetry_order
_atom_site_calc_flag
_atom_site_refinement_flags_posn
_atom_site_refinement_flags_adp
S1 S 0.26571(4) 0.2709(2) 0.05374(17) 0.0318(4) Uani 1 1 d . .
S2 S 0.49311(4) -0.01156(17) 0.52320(17) 0.0310(3) Uani 1 1 d . .
C1 C 0.28097(17) 0.1412(9) -0.0682(7) 0.0359(16) Uani 1 1 d . .
H1A H 0.3032 0.1680 -0.0732 0.054 Uiso 1 1 calc R U
H1B H 0.2683 0.1526 -0.1617 0.054 Uiso 1 1 calc R U
H1C H 0.2797 0.0323 -0.0361 0.054 Uiso 1 1 calc R U
C2 C 0.29426(13) 0.2521(7) 0.2075(6) 0.0215(12) Uani 1 1 d . .
C3 C 0.29415(15) 0.3655(8) 0.3116(7) 0.0271(14) Uani 1 1 d . .
H3 H 0.2794 0.4502 0.2965 0.033 Uiso 1 1 calc R U
C4 C 0.31498(15) 0.3575(7) 0.4364(6) 0.0238(12) Uani 1 1 d . .
H4 H 0.3137 0.4334 0.5079 0.029 Uiso 1 1 calc R U
C5 C 0.33813(15) 0.2382(7) 0.4588(7) 0.0227(13) Uani 1 1 d . .
C6 C 0.33847(14) 0.1277(7) 0.3526(6) 0.0209(12) Uani 1 1 d . .
H6 H 0.3541 0.0472 0.3650 0.025 Uiso 1 1 calc R U
C7 C 0.31679(14) 0.1302(7) 0.2287(6) 0.0226(11) Uani 1 1 d . .
H7 H 0.3172 0.0507 0.1595 0.027 Uiso 1 1 calc R U
C8 C 0.36204(14) 0.2345(6) 0.5884(6) 0.0177(11) Uani 1 1 d . .
C9 C 0.35418(14) 0.2816(7) 0.7125(7) 0.0203(11) Uani 1 1 d . .
H9 H 0.3322 0.3022 0.7128 0.024 Uiso 1 1 calc R U
C10 C 0.37497(15) 0.3056(7) 0.8477(6) 0.0189(12) Uani 1 1 d . .
N11 N 0.35980(13) 0.3098(6) 0.9614(5) 0.0254(11) Uani 1 1 d . .
C12 C 0.37745(17) 0.3400(7) 1.0848(7) 0.0295(14) Uani 1 1 d . .
H12 H 0.3664 0.3429 1.1638 0.035 Uiso 1 1 calc R U
N13 N 0.40876(13) 0.3666(6) 1.1116(5) 0.0273(11) Uani 1 1 d . .
C14 C 0.42354(14) 0.3631(6) 0.9975(7) 0.0250(12) Uani 1 1 d . .
H14 H 0.4459 0.3814 1.0096 0.030 Uiso 1 1 calc R U
C15 C 0.40777(14) 0.3342(7) 0.8627(6) 0.0227(12) Uani 1 1 d . .
H15 H 0.4188 0.3338 0.7837 0.027 Uiso 1 1 calc R U
C16 C 0.39440(13) 0.1760(6) 0.5705(5) 0.0169(11) Uani 1 1 d . .
C17 C 0.40814(14) 0.0475(7) 0.6474(6) 0.0218(12) Uani 1 1 d . .
H17 H 0.3967 -0.0045 0.7118 0.026 Uiso 1 1 calc R U
C18 C 0.43813(13) -0.0045(6) 0.6307(6) 0.0203(11) Uani 1 1 d . .
H18 H 0.4472 -0.0919 0.6837 0.024 Uiso 1 1 calc R U
C19 C 0.45533(12) 0.0706(6) 0.5360(6) 0.0177(11) Uani 1 1 d . .
C20 C 0.44202(14) 0.1978(6) 0.4583(5) 0.0188(11) Uani 1 1 d . .
H20 H 0.4535 0.2511 0.3950 0.023 Uiso 1 1 calc R U
C21 C 0.41119(13) 0.2464(6) 0.4751(6) 0.0184(10) Uani 1 1 d . .
H21 H 0.4016 0.3304 0.4189 0.022 Uiso 1 1 calc R U
C22 C 0.51155(16) 0.1299(10) 0.4227(7) 0.0356(16) Uani 1 1 d . .
H22A H 0.4983 0.1447 0.3308 0.053 Uiso 1 1 calc R U
H22B H 0.5327 0.0919 0.4090 0.053 Uiso 1 1 calc R U
H22C H 0.5137 0.2302 0.4734 0.053 Uiso 1 1 calc R U
S11 S 0.50629(4) 0.4738(2) 0.17154(17) 0.0379(4) Uani 1 1 d . .
S12 S 0.73458(4) 0.2247(2) 0.03372(17) 0.0314(4) Uani 1 1 d . .
C31 C 0.49439(18) 0.6291(9) 0.2759(7) 0.0390(16) Uani 1 1 d . .
H31A H 0.4931 0.5900 0.3709 0.059 Uiso 1 1 calc R U
H31B H 0.4735 0.6686 0.2329 0.059 Uiso 1 1 calc R U
H31C H 0.5100 0.7144 0.2815 0.059 Uiso 1 1 calc R U
C32 C 0.54489(13) 0.4242(7) 0.2556(6) 0.0196(11) Uani 1 1 d . .
C33 C 0.56070(13) 0.4995(7) 0.3729(6) 0.0207(11) Uani 1 1 d . .
H33 H 0.5509 0.5856 0.4127 0.025 Uiso 1 1 calc R U
C34 C 0.59097(13) 0.4496(6) 0.4331(6) 0.0181(11) Uani 1 1 d . .
H34 H 0.6014 0.5017 0.5147 0.022 Uiso 1 1 calc R U
C35 C 0.60631(13) 0.3256(6) 0.3768(5) 0.0166(11) Uani 1 1 d . .
C36 C 0.59035(13) 0.2536(6) 0.2533(6) 0.0156(10) Uani 1 1 d . .
H36 H 0.6006 0.1720 0.2096 0.019 Uiso 1 1 calc R U
C37 C 0.56013(13) 0.3002(6) 0.1955(5) 0.0163(10) Uani 1 1 d . .
H37 H 0.5495 0.2480 0.1143 0.020 Uiso 1 1 calc R U
C38 C 0.63818(14) 0.2679(6) 0.4402(7) 0.0192(11) Uani 1 1 d . .
C39 C 0.64568(15) 0.2228(7) 0.5750(7) 0.0229(12) Uani 1 1 d . .
H39 H 0.6677 0.2060 0.6068 0.028 Uiso 1 1 calc R U
C40 C 0.62451(15) 0.1958(7) 0.6798(6) 0.0214(12) Uani 1 1 d . .
N41 N 0.63849(12) 0.1934(6) 0.8150(6) 0.0255(11) Uani 1 1 d . .
C42 C 0.62015(16) 0.1604(7) 0.9128(7) 0.0292(13) Uani 1 1 d . .
H42 H 0.6304 0.1602 1.0079 0.035 Uiso 1 1 calc R U
N43 N 0.58868(13) 0.1274(6) 0.8911(6) 0.0277(11) Uani 1 1 d . .
C44 C 0.57552(15) 0.1290(7) 0.7554(7) 0.0264(12) Uani 1 1 d . .
H44 H 0.5535 0.1052 0.7333 0.032 Uiso 1 1 calc R U
C45 C 0.59180(14) 0.1627(7) 0.6466(6) 0.0213(12) Uani 1 1 d . .
H45 H 0.5814 0.1638 0.5518 0.026 Uiso 1 1 calc R U
C46 C 0.66248(14) 0.2636(7) 0.3430(6) 0.0190(12) Uani 1 1 d . .
C47 C 0.68539(15) 0.1437(8) 0.3521(7) 0.0267(13) Uani 1 1 d . .
H47 H 0.6862 0.0671 0.4246 0.032 Uiso 1 1 calc R U
C48 C 0.70700(14) 0.1352(8) 0.2563(7) 0.0280(14) Uani 1 1 d . .
H48 H 0.7224 0.0534 0.2639 0.034 Uiso 1 1 calc R U
C49 C 0.70598(15) 0.2465(7) 0.1497(6) 0.0203(11) Uani 1 1 d . .
C50 C 0.68399(13) 0.3669(7) 0.1421(6) 0.0226(11) Uani 1 1 d . .
H50 H 0.6837 0.4456 0.0717 0.027 Uiso 1 1 calc R U
C51 C 0.66242(14) 0.3741(7) 0.2354(6) 0.0207(11) Uani 1 1 d . .
H51 H 0.6471 0.4564 0.2265 0.025 Uiso 1 1 calc R U
C52 C 0.71938(17) 0.3529(10) -0.1093(7) 0.0366(17) Uani 1 1 d . .
H52A H 0.6976 0.3213 -0.1481 0.055 Uiso 1 1 calc R U
H52B H 0.7330 0.3461 -0.1830 0.055 Uiso 1 1 calc R U
H52C H 0.7193 0.4613 -0.0749 0.055 Uiso 1 1 calc R U

loop_
_atom_site_aniso_label
_atom_site_aniso_U_11
_atom_site_aniso_U_22
_atom_site_aniso_U_33
_atom_site_aniso_U_23
_atom_site_aniso_U_13
_atom_site_aniso_U_12
S1 0.0213(8) 0.0442(9) 0.0273(9) -0.0016(7) -0.0043(6) 0.0044(7)
S2 0.0189(7) 0.0324(7) 0.0431(9) 0.0017(7) 0.0093(7) 0.0066(6)
C1 0.026(3) 0.055(4) 0.026(3) -0.007(3) 0.001(3) -0.005(3)
C2 0.008(3) 0.034(3) 0.021(3) 0.002(2) -0.002(2) -0.002(2)
C3 0.022(3) 0.025(3) 0.033(3) -0.003(3) 0.001(3) 0.007(2)
C4 0.023(3) 0.025(3) 0.024(3) -0.009(2) 0.003(2) 0.001(2)
C5 0.016(3) 0.029(3) 0.024(3) -0.002(2) 0.007(2) 0.002(2)
C6 0.018(3) 0.020(3) 0.026(3) -0.003(2) 0.007(2) 0.000(2)
C7 0.024(3) 0.025(3) 0.019(3) -0.004(2) 0.004(2) 0.002(2)
C8 0.019(3) 0.016(2) 0.020(3) -0.001(2) 0.007(2) -0.001(2)
C9 0.011(3) 0.024(3) 0.026(3) 0.001(2) 0.002(2) 0.000(2)
C10 0.023(3) 0.016(3) 0.018(3) -0.002(2) 0.005(2) 0.007(2)
N11 0.031(3) 0.029(3) 0.018(2) 0.000(2) 0.010(2) 0.001(2)
C12 0.042(4) 0.029(3) 0.018(3) 0.001(3) 0.005(3) 0.005(3)
N13 0.038(3) 0.022(2) 0.020(2) 0.001(2) 0.000(2) 0.006(2)
C14 0.023(3) 0.020(2) 0.030(3) -0.002(2) -0.002(3) -0.006(2)
C15 0.022(3) 0.023(3) 0.024(3) -0.001(2) 0.006(2) 0.000(2)
C16 0.018(3) 0.017(2) 0.016(3) -0.007(2) 0.001(2) 0.001(2)
C17 0.022(3) 0.024(3) 0.022(3) 0.003(2) 0.009(2) -0.002(2)
C18 0.017(3) 0.021(3) 0.022(3) 0.002(3) 0.001(2) -0.0001(19)
C19 0.012(2) 0.019(2) 0.022(3) -0.006(2) 0.001(2) 0.000(2)
C20 0.020(3) 0.020(2) 0.017(3) -0.002(2) 0.005(2) -0.003(2)
C21 0.015(3) 0.021(2) 0.017(3) 0.002(2) -0.002(2) 0.0015(19)
C22 0.019(3) 0.060(4) 0.029(3) 0.000(3) 0.010(2) -0.003(3)
S11 0.0234(8) 0.0535(9) 0.0329(8) -0.0074(8) -0.0084(6) 0.0140(7)
S12 0.0214(8) 0.0442(9) 0.0308(9) 0.0022(7) 0.0116(7) 0.0061(7)
C31 0.027(3) 0.057(4) 0.032(3) 0.004(3) 0.002(3) 0.018(3)
C32 0.018(3) 0.026(3) 0.016(2) 0.007(2) 0.003(2) 0.003(2)
C33 0.026(3) 0.019(2) 0.019(3) 0.002(2) 0.007(2) 0.005(2)
C34 0.022(3) 0.018(2) 0.014(3) -0.003(2) 0.002(2) 0.001(2)
C35 0.017(3) 0.015(2) 0.017(3) -0.001(2) 0.002(2) -0.002(2)
C36 0.019(3) 0.016(2) 0.012(2) 0.002(2) 0.004(2) -0.0015(19)
C37 0.019(3) 0.022(2) 0.009(2) -0.002(2) 0.004(2) -0.0060(19)
C38 0.018(3) 0.015(2) 0.024(3) -0.003(2) 0.003(2) 0.001(2)
C39 0.020(3) 0.025(3) 0.023(3) -0.002(3) 0.002(3) 0.003(2)
C40 0.023(3) 0.015(3) 0.025(3) 0.000(2) 0.003(2) -0.002(2)
N41 0.023(3) 0.030(3) 0.023(3) 0.001(2) 0.001(2) 0.001(2)
C42 0.037(4) 0.029(3) 0.022(3) -0.005(3) 0.006(3) -0.001(3)
N43 0.036(3) 0.020(2) 0.029(3) 0.002(2) 0.009(2) -0.002(2)
C44 0.027(3) 0.025(3) 0.028(3) -0.001(3) 0.006(3) 0.002(2)
C45 0.020(3) 0.022(3) 0.022(3) -0.003(2) 0.002(2) -0.003(2)
C46 0.012(3) 0.026(3) 0.018(3) -0.004(2) -0.001(2) -0.002(2)
C47 0.022(3) 0.031(3) 0.028(3) 0.009(3) 0.003(2) 0.003(2)
C48 0.013(3) 0.038(4) 0.032(3) 0.000(3) 0.002(2) 0.007(3)
C49 0.017(3) 0.027(3) 0.017(3) -0.003(2) 0.004(2) -0.003(2)
C50 0.018(3) 0.029(3) 0.020(3) 0.003(2) 0.000(2) -0.002(2)
C51 0.021(3) 0.022(3) 0.019(3) -0.003(2) 0.002(2) 0.007(2)
C52 0.028(4) 0.057(5) 0.028(4) 0.007(3) 0.015(3) 0.000(3)

loop_
_atom_type_symbol
_atom_type_description
_atom_type_scat_dispersion_real
_atom_type_scat_dispersion_imag
_atom_type_scat_source
C C 0.0033 0.0016 'International Tables Vol C Tables 4.2.6.8 and 6.1.1.4'
H H 0.0000 0.0000 'International Tables Vol C Tables 4.2.6.8 and 6.1.1.4'
N N 0.0061 0.0033 'International Tables Vol C Tables 4.2.6.8 and 6.1.1.4'
S S 0.1246 0.1234 'International Tables Vol C Tables 4.2.6.8 and 6.1.1.4'

loop_
_geom_angle_atom_site_label_1
_geom_angle_atom_site_label_2
_geom_angle_atom_site_label_3
_geom_angle
C2 S1 C1 102.6(3)
C19 S2 C22 104.2(3)
S1 C1 H1A 109.5
S1 C1 H1B 109.5
H1A C1 H1B 109.5
S1 C1 H1C 109.5
H1A C1 H1C 109.5
H1B C1 H1C 109.5
C3 C2 C7 119.0(5)
C3 C2 S1 117.4(4)
C7 C2 S1 123.6(5)
C4 C3 C2 121.3(6)
C4 C3 H3 119.4
C2 C3 H3 119.4
C3 C4 C5 120.7(5)
C3 C4 H4 119.7
C5 C4 H4 119.7
C6 C5 C4 117.4(6)
C6 C5 C8 121.4(5)
C4 C5 C8 121.2(5)
C5 C6 C7 122.7(5)
C5 C6 H6 118.7
C7 C6 H6 118.7
C6 C7 C2 118.9(5)
C6 C7 H7 120.5
C2 C7 H7 120.5
C9 C8 C5 120.4(5)
C9 C8 C16 123.8(5)
C5 C8 C16 115.8(5)
C8 C9 C10 128.8(5)
C8 C9 H9 115.6
C10 C9 H9 115.6
N11 C10 C15 120.0(5)
N11 C10 C9 114.9(5)
C15 C10 C9 124.9(5)
C12 N11 C10 117.0(5)
N11 C12 N13 128.0(6)
N11 C12 H12 116.0
N13 C12 H12 116.0
C12 N13 C14 114.5(5)
N13 C14 C15 123.1(5)
N13 C14 H14 118.5
C15 C14 H14 118.5
C14 C15 C10 117.4(5)
C14 C15 H15 121.3
C10 C15 H15 121.3
C21 C16 C17 118.3(5)
C21 C16 C8 120.5(5)
C17 C16 C8 121.2(5)
C18 C17 C16 120.6(5)
C18 C17 H17 119.7
C16 C17 H17 119.7
C17 C18 C19 120.6(5)
C17 C18 H18 119.7
C19 C18 H18 119.7
C20 C19 C18 119.6(5)
C20 C19 S2 124.8(4)
C18 C19 S2 115.5(4)
C19 C20 C21 118.7(5)
C19 C20 H20 120.7
C21 C20 H20 120.7
C16 C21 C20 122.1(5)
C16 C21 H21 118.9
C20 C21 H21 118.9
S2 C22 H22A 109.5
S2 C22 H22B 109.5
H22A C22 H22B 109.5
S2 C22 H22C 109.5
H22A C22 H22C 109.5
H22B C22 H22C 109.5
C32 S11 C31 104.1(3)
C49 S12 C52 102.4(3)
S11 C31 H31A 109.5
S11 C31 H31B 109.5
H31A C31 H31B 109.5
S11 C31 H31C 109.5
H31A C31 H31C 109.5
H31B C31 H31C 109.5
C33 C32 C37 119.1(5)
C33 C32 S11 124.5(4)
C37 C32 S11 116.4(4)
C32 C33 C34 120.1(5)
C32 C33 H33 119.9
C34 C33 H33 119.9
C35 C34 C33 121.8(5)
C35 C34 H34 119.1
C33 C34 H34 119.1
C34 C35 C36 117.5(5)
C34 C35 C38 122.9(5)
C36 C35 C38 119.6(5)
C37 C36 C35 120.9(5)
C37 C36 H36 119.6
C35 C36 H36 119.6
C36 C37 C32 120.6(5)
C36 C37 H37 119.7
C32 C37 H37 119.7
C39 C38 C35 124.1(5)
C39 C38 C46 120.7(6)
C35 C38 C46 115.2(5)
C38 C39 C40 128.8(6)
C38 C39 H39 115.6
C40 C39 H39 115.6
N41 C40 C45 119.6(5)
N41 C40 C39 116.0(5)
C45 C40 C39 124.3(5)
C42 N41 C40 117.6(5)
N41 C42 N43 127.1(6)
N41 C42 H42 116.5
N43 C42 H42 116.5
C44 N43 C42 114.0(5)
N43 C44 C45 124.2(6)
N43 C44 H44 117.9
C45 C44 H44 117.9
C44 C45 C40 117.7(6)
C44 C45 H45 121.2
C40 C45 H45 121.2
C51 C46 C47 117.4(5)
C51 C46 C38 121.4(5)
C47 C46 C38 121.1(5)
C48 C47 C46 121.0(6)
C48 C47 H47 119.5
C46 C47 H47 119.5
C49 C48 C47 119.9(6)
C49 C48 H48 120.0
C47 C48 H48 120.0
C50 C49 C48 119.4(5)
C50 C49 S12 124.4(5)
C48 C49 S12 116.2(5)
C51 C50 C49 120.6(6)
C51 C50 H50 119.7
C49 C50 H50 119.7
C50 C51 C46 121.6(5)
C50 C51 H51 119.2
C46 C51 H51 119.2
S12 C52 H52A 109.5
S12 C52 H52B 109.5
H52A C52 H52B 109.5
S12 C52 H52C 109.5
H52A C52 H52C 109.5
H52B C52 H52C 109.5

loop_
_geom_bond_atom_site_label_1
_geom_bond_atom_site_label_2
_geom_bond_distance
S1 C2 1.770(6)
S1 C1 1.799(7)
S2 C19 1.771(5)
S2 C22 1.794(7)
C1 H1A 0.9800
C1 H1B 0.9800
C1 H1C 0.9800
C2 C3 1.389(9)
C2 C7 1.404(8)
C3 C4 1.380(8)
C3 H3 0.9500
C4 C5 1.407(9)
C4 H4 0.9500
C5 C6 1.388(8)
C5 C8 1.483(9)
C6 C7 1.390(8)
C6 H6 0.9500
C7 H7 0.9500
C8 C9 1.346(8)
C8 C16 1.495(8)
C9 C10 1.469(8)
C9 H9 0.9500
C10 N11 1.349(7)
C10 C15 1.399(9)
N11 C12 1.328(8)
C12 N13 1.335(9)
C12 H12 0.9500
N13 C14 1.342(8)
C14 C15 1.386(8)
C14 H14 0.9500
C15 H15 0.9500
C16 C21 1.379(8)
C16 C17 1.396(8)
C17 C18 1.380(8)
C17 H17 0.9500
C18 C19 1.403(7)
C18 H18 0.9500
C19 C20 1.385(8)
C20 C21 1.405(8)
C20 H20 0.9500
C21 H21 0.9500
C22 H22A 0.9800
C22 H22B 0.9800
C22 H22C 0.9800
S11 C32 1.766(6)
S11 C31 1.776(7)
S12 C49 1.777(6)
S12 C52 1.796(7)
C31 H31A 0.9800
C31 H31B 0.9800
C31 H31C 0.9800
C32 C33 1.379(8)
C32 C37 1.406(8)
C33 C34 1.393(8)
C33 H33 0.9500
C34 C35 1.391(7)
C34 H34 0.9500
C35 C36 1.413(7)
C35 C38 1.481(8)
C36 C37 1.377(8)
C36 H36 0.9500
C37 H37 0.9500
C38 C39 1.341(9)
C38 C46 1.492(8)
C39 C40 1.464(8)
C39 H39 0.9500
C40 N41 1.344(8)
C40 C45 1.405(8)
N41 C42 1.336(8)
C42 N43 1.351(8)
C42 H42 0.9500
N43 C44 1.338(9)
C44 C45 1.367(8)
C44 H44 0.9500
C45 H45 0.9500
C46 C51 1.397(8)
C46 C47 1.403(9)
C47 C48 1.396(8)
C47 H47 0.9500
C48 C49 1.390(9)
C48 H48 0.9500
C49 C50 1.380(8)
C50 C51 1.376(8)
C50 H50 0.9500
C51 H51 0.9500
C52 H52A 0.9800
C52 H52B 0.9800
C52 H52C 0.9800

loop_
_geom_torsion_atom_site_label_1
_geom_torsion_atom_site_label_2
_geom_torsion_atom_site_label_3
_geom_torsion_atom_site_label_4
_geom_torsion
C1 S1 C2 C3 164.3(5)
C1 S1 C2 C7 -15.4(6)
C7 C2 C3 C4 -2.1(9)
S1 C2 C3 C4 178.2(5)
C2 C3 C4 C5 3.3(10)
C3 C4 C5 C6 -1.7(9)
C3 C4 C5 C8 175.8(6)
C4 C5 C6 C7 -1.1(9)
C8 C5 C6 C7 -178.6(5)
C5 C6 C7 C2 2.2(9)
C3 C2 C7 C6 -0.6(9)
S1 C2 C7 C6 179.1(4)
C6 C5 C8 C9 -147.3(6)
C4 C5 C8 C9 35.2(8)
C6 C5 C8 C16 32.6(8)
C4 C5 C8 C16 -144.9(6)
C5 C8 C9 C10 -171.7(6)
C16 C8 C9 C10 8.5(10)
C8 C9 C10 N11 -162.1(6)
C8 C9 C10 C15 22.6(10)
C15 C10 N11 C12 -0.8(8)
C9 C10 N11 C12 -176.4(5)
C10 N11 C12 N13 -0.2(10)
N11 C12 N13 C14 0.7(9)
C12 N13 C14 C15 -0.1(8)
N13 C14 C15 C10 -0.8(9)
N11 C10 C15 C14 1.3(9)
C9 C10 C15 C14 176.4(5)
C9 C8 C16 C21 -123.8(6)
C5 C8 C16 C21 56.3(7)
C9 C8 C16 C17 57.4(8)
C5 C8 C16 C17 -122.5(6)
C21 C16 C17 C18 1.7(8)
C8 C16 C17 C18 -179.5(5)
C16 C17 C18 C19 -0.1(9)
C17 C18 C19 C20 -0.2(8)
C17 C18 C19 S2 -178.8(4)
C22 S2 C19 C20 12.1(6)
C22 S2 C19 C18 -169.4(4)
C18 C19 C20 C21 -1.1(8)
S2 C19 C20 C21 177.3(4)
C17 C16 C21 C20 -3.1(8)
C8 C16 C21 C20 178.0(5)
C19 C20 C21 C16 2.9(8)
C31 S11 C32 C33 -1.9(6)
C31 S11 C32 C37 178.9(4)
C37 C32 C33 C34 -2.0(8)
S11 C32 C33 C34 178.9(4)
C32 C33 C34 C35 1.0(9)
C33 C34 C35 C36 1.5(8)
C33 C34 C35 C38 -178.7(5)
C34 C35 C36 C37 -3.0(7)
C38 C35 C36 C37 177.2(5)
C35 C36 C37 C32 2.1(8)
C33 C32 C37 C36 0.4(8)
S11 C32 C37 C36 179.7(4)
C34 C35 C38 C39 54.3(8)
C36 C35 C38 C39 -125.9(6)
C34 C35 C38 C46 -125.3(6)
C36 C35 C38 C46 54.5(7)
C35 C38 C39 C40 10.7(10)
C46 C38 C39 C40 -169.8(6)
C38 C39 C40 N41 -162.4(6)
C38 C39 C40 C45 22.0(10)
C45 C40 N41 C42 -0.5(8)
C39 C40 N41 C42 -176.4(5)
C40 N41 C42 N43 0.5(9)
N41 C42 N43 C44 0.1(9)
C42 N43 C44 C45 -0.9(8)
N43 C44 C45 C40 0.8(9)
N41 C40 C45 C44 -0.1(9)
C39 C40 C45 C44 175.4(5)
C39 C38 C46 C51 -146.8(6)
C35 C38 C46 C51 32.8(7)
C39 C38 C46 C47 36.3(8)
C35 C38 C46 C47 -144.2(6)
C51 C46 C47 C48 -0.5(9)
C38 C46 C47 C48 176.5(5)
C46 C47 C48 C49 -0.1(9)
C47 C48 C49 C50 1.6(9)
C47 C48 C49 S12 180.0(5)
C52 S12 C49 C50 -15.9(6)
C52 S12 C49 C48 165.8(5)
C48 C49 C50 C51 -2.4(9)
S12 C49 C50 C51 179.3(5)
C49 C50 C51 C46 1.8(9)
C47 C46 C51 C50 -0.3(9)
C38 C46 C51 C50 -177.4(5)
